data_7059598
loop_
_publ_author_name
'Wang, Wen-Min'
'Gao, Yu'
'Yue, Rong-Xin'
'Qiao, Na'
'Wang, Dan-Tong'
'Shi, Ying'
'Zhang, Huan'
'Cui, Jian-Zhong'

_publ_section_title
;
 Construction of a family of Ln3 clusters using multidentate Schiff base
 and \b-diketonate ligands: fluorescence properties, magnetocaloric effect
 and slow magnetic relaxation
;
_journal_issue 22
_journal_name_full 'New Journal of Chemistry'
_journal_page_first 9230
_journal_page_last 9237
_journal_paper_doi 10.1039/D0NJ01172J
_journal_volume 44
_journal_year 2020
_chemical_formula_moiety 'C103 H77 N6 O16 Sm3, 5[CH4O], [CH2Cl2]'
_chemical_formula_sum 'C109 H99 Cl2 N6 O21 Sm3'
_chemical_formula_weight 2351
_space_group_crystal_system monoclinic
_space_group_IT_number 14
_space_group_name_Hall '-P 2ybc'
_space_group_name_H-M_alt 'P 1 21/c 1'
_atom_sites_solution_hydrogens geom
_atom_sites_solution_primary direct
_audit_creation_date 2020-04-29
_audit_creation_method
;
Olex2 1.2
(compiled 2018.05.29 svn.r3508 for OlexSys, GUI svn.r5506)
;
_audit_update_record
;
2020-05-06 deposited with the CCDC.	2020-05-11 downloaded from the CCDC.
;
_cell_angle_alpha 90
_cell_angle_beta 104.017(3)
_cell_angle_gamma 90
_cell_formula_units_Z 4
_cell_length_a 25.4366(18)
_cell_length_b 17.6782(10)
_cell_length_c 23.8657(15)
_cell_measurement_reflns_used 9657
_cell_measurement_temperature 150(2)
_cell_measurement_theta_max 0.759
_cell_measurement_theta_min 0.648
_cell_volume 10412.2(12)
_computing_cell_refinement 'SAINT v8.37A (Bruker, 2015)'
_computing_data_reduction 'SAINT v8.37A (Bruker, 2015)'
_computing_molecular_graphics 'Olex2 (Dolomanov et al., 2009)'
_computing_publication_material 'Olex2 (Dolomanov et al., 2009)'
_computing_structure_refinement 'XL (Sheldrick, 2008)'
_computing_structure_solution 'SIR2004 (Burla et al.,  2007)'
_diffrn_ambient_temperature 149.99
_diffrn_measured_fraction_theta_full 0.995
_diffrn_measured_fraction_theta_max 0.995
_diffrn_measurement_device_type 'Bruker APEX-II CCD'
_diffrn_radiation_type MoK\a
_diffrn_radiation_wavelength 0.71073
_diffrn_reflns_av_R_equivalents 0.0725
_diffrn_reflns_av_unetI/netI 0.0540
_diffrn_reflns_Laue_measured_fraction_full 0.995
_diffrn_reflns_Laue_measured_fraction_max 0.995
_diffrn_reflns_limit_h_max 31
_diffrn_reflns_limit_h_min -31
_diffrn_reflns_limit_k_max 21
_diffrn_reflns_limit_k_min -21
_diffrn_reflns_limit_l_max 29
_diffrn_reflns_limit_l_min -29
_diffrn_reflns_number 103937
_diffrn_reflns_point_group_measured_fraction_full 0.995
_diffrn_reflns_point_group_measured_fraction_max 0.995
_diffrn_reflns_theta_full 25.242
_diffrn_reflns_theta_max 26.021
_diffrn_reflns_theta_min 2.100
_exptl_absorpt_coefficient_mu 1.731
_exptl_absorpt_correction_T_max 0.7454
_exptl_absorpt_correction_T_min 0.5509
_exptl_absorpt_correction_type multi-scan
_exptl_absorpt_process_details
;
SADABS-2016/2 (Bruker,2016/2) was used for absorption correction.
wR2(int) was 0.0868 before and 0.0625 after correction.
The Ratio of minimum to maximum transmission is 0.7391.
The \l/2 correction factor is Not present.
;
_exptl_crystal_colour yellow
_exptl_crystal_density_diffrn 1.500
_exptl_crystal_description block
_exptl_crystal_F_000 4204
_exptl_crystal_size_max 0.28
_exptl_crystal_size_mid 0.21
_exptl_crystal_size_min 0.12
_refine_diff_density_max 1.906
_refine_diff_density_min -1.311
_refine_diff_density_rms 0.141
_refine_ls_extinction_method none
_refine_ls_goodness_of_fit_ref 1.055
_refine_ls_hydrogen_treatment constr
_refine_ls_matrix_type full
_refine_ls_number_parameters 1141
_refine_ls_number_reflns 20434
_refine_ls_number_restraints 36
_refine_ls_restrained_S_all 1.061
_refine_ls_R_factor_all 0.0899
_refine_ls_R_factor_gt 0.0515
_refine_ls_shift/su_max 0.002
_refine_ls_shift/su_mean 0.000
_refine_ls_structure_factor_coef Fsqd
_refine_ls_weighting_details 'w=1/[\s^2^(Fo^2^)+(0.0761P)^2^+33.2137P] where P=(Fo^2^+2Fc^2^)/3'
_refine_ls_weighting_scheme calc
_refine_ls_wR_factor_gt 0.1270
_refine_ls_wR_factor_ref 0.1545
_reflns_Friedel_coverage 0.000
_reflns_number_gt 13983
_reflns_number_total 20434
_reflns_threshold_expression 'I > 2\s(I)'
_cod_data_source_file d0nj01172j2.cif
_cod_data_source_block 2
_cod_depositor_comments
;Adding full bibliography for 7059596--7059602.cif.

 Adding full bibliography for 7059596--7059602.cif.
;
_cod_original_formula_sum 'C109 H99 N6 O21 Sm3 Cl2'
_cod_database_code 7059598
_shelx_shelxl_version_number 2018/3
_shelx_space_group_comment
;
The symmetry employed for this shelxl refinement is uniquely defined
by the following loop, which should always be used as a source of
symmetry information in preference to the above space-group names.
They are only intended as comments.
;
_shelx_estimated_absorpt_t_max 0.819
_shelx_estimated_absorpt_t_min 0.643
_platon_squeeze_special_details
;
A solvent mask was calculated and 526 electrons were
found in a volume of 2364\%A^3 in 2 voids per unit cell.
This is consistent with the presence of 5[CH4O] and 1[CH2Cl2] per Formula Unit
which account for 528 electrons per unit cell.
;
_olex2_refinement_description
;
1. Fixed Uiso
 At 1.2 times of:
  All C(H) groups, All C(H,H) groups, All N(H) groups
2. Uiso/Uaniso restraints and constraints
C83 \\sim C88 \\sim C87: within 2A with sigma of 0.01 and sigma for terminal
atoms of 0.02
Uanis(C88) \\sim Ueq, Uanis(C87) \\sim Ueq, Uanis(C84) \\sim Ueq, Uanis(C85)
\\sim Ueq: with sigma of 0.01 and sigma for terminal atoms of 0.02
Uanis(C88) \\sim Ueq, Uanis(C87) \\sim Ueq, Uanis(C85) \\sim Ueq, Uanis(C84)
\\sim Ueq: with sigma of 0.01 and sigma for terminal atoms of 0.02
3.a Secondary CH2 refined with riding coordinates:
 C1(H1A,H1B), C15(H15A,H15B)
3.b Aromatic/amide H refined with riding coordinates:
 N5(H5), C17(H17), N2(H2), C5(H5A), C10(H10), C75(H75), C33(H33), C66(H66),
 C19(H19), C24(H24), C63(H63), C99(H99), C74(H74), C13(H13), C81(H81),
 C103(H103), C25(H25), C96(H96), C4(H4), C78(H78), C39(H39), C56(H56), C51(H51),
  C62(H62), C93(H93), C58(H58), C89(H89), C47(H47), C18(H18), C84(H84),
 C85(H85), C86(H86), C87(H87), C88(H88), C71(H71), C12(H12), C22(H22), C92(H92),
  C59(H59), C61(H61), C73(H73), C40(H40), C76(H76), C54(H54), C27(H27),
 C48(H48), C8(H8), C42(H42), C26(H26), C60(H60), C70(H70), C41(H41), C11(H11),
 C77(H77), C43(H43), C3(H3), C91(H91), C72(H72), C45(H45), C31(H31), C36(H36),
 C69(H69), C32(H32), C57(H57), C102(H102), C100(H100), C44(H44), C90(H90),
 C46(H46), C29(H29), C101(H101), C30(H30), C55(H55)
3.c Fitted hexagon refined as free rotating group:
 C83(C84,C85,C86,C87,C88)
;
_olex2_submission_special_instructions 'No special instructions were received'

loop_
_space_group_symop_operation_xyz
'x, y, z'
'-x, y+1/2, -z+1/2'
'-x, -y, -z'
'x, -y-1/2, z-1/2'

loop_
_atom_site_label
_atom_site_type_symbol
_atom_site_fract_x
_atom_site_fract_y
_atom_site_fract_z
_atom_site_U_iso_or_equiv
_atom_site_adp_type
_atom_site_occupancy
_atom_site_site_symmetry_order
_atom_site_calc_flag
_atom_site_refinement_flags_posn
_atom_site_refinement_flags_adp
_atom_site_refinement_flags_occupancy
_atom_site_disorder_assembly
_atom_site_disorder_group
Sm2 Sm 0.73341(2) 0.47688(2) 0.23309(2) 0.02688(9) Uani 1 1 d . . . . .
Sm1 Sm 0.66497(2) 0.44139(2) 0.36251(2) 0.02923(9) Uani 1 1 d . . . . .
Sm3 Sm 0.83388(2) 0.35700(2) 0.16625(2) 0.03095(10) Uani 1 1 d . . . . .
O12 O 0.57599(18) 0.3955(2) 0.3249(2) 0.0381(11) Uani 1 1 d . . . . .
O6 O 0.65664(17) 0.5050(2) 0.27246(17) 0.0309(10) Uani 1 1 d . . . . .
O14 O 0.74348(19) 0.6079(3) 0.23573(18) 0.0381(11) Uani 1 1 d . . . . .
O9 O 0.92061(19) 0.4085(3) 0.19372(19) 0.0407(11) Uani 1 1 d . . . . .
O16 O 0.6099(2) 0.5351(3) 0.3879(2) 0.0432(12) Uani 1 1 d . . . . .
O13 O 0.68197(18) 0.5237(2) 0.14450(18) 0.0338(10) Uani 1 1 d . . . . .
O2 O 0.74694(16) 0.4328(2) 0.32968(17) 0.0266(9) Uani 1 1 d . . . . .
O1 O 0.6520(2) 0.3938(3) 0.4557(2) 0.0580(15) Uani 1 1 d . . . . .
O11 O 0.66893(18) 0.3142(2) 0.3365(2) 0.0367(11) Uani 1 1 d . . . . .
O3 O 0.80510(18) 0.4820(2) 0.18303(18) 0.0302(9) Uani 1 1 d . . . . .
O5 O 0.75706(17) 0.3527(2) 0.20889(17) 0.0278(9) Uani 1 1 d . . . . .
O4 O 0.8803(2) 0.2445(3) 0.1371(2) 0.0456(12) Uani 1 1 d . . . . .
O10 O 0.87746(19) 0.3117(3) 0.25964(19) 0.0384(11) Uani 1 1 d . . . . .
O15 O 0.72030(19) 0.5457(2) 0.4064(2) 0.0388(11) Uani 1 1 d . . . . .
O8 O 0.75428(19) 0.3504(2) 0.08917(18) 0.0368(11) Uani 1 1 d . . . . .
O7 O 0.8532(2) 0.3991(3) 0.08042(18) 0.0432(12) Uani 1 1 d . . . . .
N6 N 0.6571(2) 0.3777(3) 0.2049(2) 0.0304(12) Uani 1 1 d . . . . .
N5 N 0.6701(2) 0.3045(3) 0.1927(2) 0.0300(12) Uani 1 1 d . . . . .
H5 H 0.646698 0.267168 0.183897 0.036 Uiso 1 1 calc R . . . .
N1 N 0.7467(2) 0.3826(3) 0.4335(2) 0.0320(12) Uani 1 1 d . . . . .
N3 N 0.8301(2) 0.4863(3) 0.3022(2) 0.0331(12) Uani 1 1 d . . . . .
C17 C 0.7854(4) 0.0942(4) 0.1528(3) 0.054(2) Uani 1 1 d . . . . .
H17 H 0.801174 0.049486 0.142006 0.064 Uiso 1 1 calc R . . . .
N2 N 0.8388(2) 0.4532(3) 0.3569(2) 0.0344(12) Uani 1 1 d . . . . .
H2 H 0.870398 0.451182 0.382182 0.041 Uiso 1 1 calc R . . . .
N4 N 0.7919(2) 0.2261(3) 0.1725(2) 0.0370(13) Uani 1 1 d . . . . .
C28 C 0.6082(3) 0.5176(4) 0.2378(3) 0.0330(14) Uani 1 1 d . . . . .
C5 C 0.8397(3) 0.3462(4) 0.4515(3) 0.0422(17) Uani 1 1 d . . . . .
H5A H 0.873623 0.349428 0.441519 0.051 Uiso 1 1 calc R . . . .
C21 C 0.7212(3) 0.2985(3) 0.1959(2) 0.0263(13) Uani 1 1 d . . . . .
C10 C 0.9034(4) 0.6296(4) 0.2434(4) 0.052(2) Uani 1 1 d . . . . .
H10 H 0.925486 0.644765 0.279668 0.063 Uiso 1 1 calc R . . . .
C75 C 0.5811(4) 0.5533(5) -0.0249(4) 0.064(2) Uani 1 1 d . . . . .
H75 H 0.545298 0.533994 -0.037565 0.076 Uiso 1 1 calc R . . . .
C33 C 0.8421(4) 0.4973(4) -0.0553(3) 0.052(2) Uani 1 1 d . . . . .
H33 H 0.807025 0.483266 -0.077016 0.063 Uiso 1 1 calc R . . . .
C7 C 0.7938(3) 0.4259(3) 0.3654(3) 0.0315(14) Uani 1 1 d . . . . .
C97 C 0.6125(3) 0.6054(4) 0.3963(3) 0.0420(17) Uani 1 1 d . . . . .
C66 C 0.5818(3) 0.2720(3) 0.2885(3) 0.0328(14) Uani 1 1 d . . . . .
H66 H 0.561956 0.232258 0.266145 0.039 Uiso 1 1 calc R . . . .
C19 C 0.7119(3) 0.1574(3) 0.1763(3) 0.0422(17) Uani 1 1 d . . . . .
H19 H 0.676455 0.157286 0.182542 0.051 Uiso 1 1 calc R . . . .
C24 C 0.5277(3) 0.4754(4) 0.1668(3) 0.0401(16) Uani 1 1 d . . . . .
H24 H 0.508836 0.436716 0.142294 0.048 Uiso 1 1 calc R . . . .
C67 C 0.5536(3) 0.3382(4) 0.2969(3) 0.0358(15) Uani 1 1 d . . . . .
C2 C 0.7416(3) 0.3423(4) 0.4795(3) 0.0380(16) Uani 1 1 d . . . . .
C63 C 0.6329(3) 0.1204(4) 0.2968(3) 0.0464(18) Uani 1 1 d . . . . .
H63 H 0.594460 0.122659 0.286776 0.056 Uiso 1 1 calc R . . . .
C99 C 0.5570(3) 0.7132(4) 0.4238(3) 0.0486(19) Uani 1 1 d . . . . .
H99 H 0.588776 0.736732 0.446273 0.058 Uiso 1 1 calc R . . . .
C74 C 0.6070(3) 0.5545(4) 0.0342(3) 0.0496(19) Uani 1 1 d . . . . .
H74 H 0.588803 0.535145 0.061505 0.059 Uiso 1 1 calc R . . . .
C20 C 0.7415(3) 0.2239(4) 0.1811(3) 0.0336(15) Uani 1 1 d . . . . .
C13 C 0.8422(3) 0.5815(4) 0.1373(3) 0.0453(18) Uani 1 1 d . . . . .
H13 H 0.821293 0.565628 0.100614 0.054 Uiso 1 1 calc R . . . .
C81 C 0.7116(3) 0.6499(4) 0.1396(3) 0.0403(17) Uani 1 1 d . . . . .
H81 H 0.713047 0.690514 0.113911 0.048 Uiso 1 1 calc R . . . .
C103 C 0.5129(3) 0.6106(4) 0.3622(4) 0.0511(19) Uani 1 1 d . . . . .
H103 H 0.515153 0.564031 0.343112 0.061 Uiso 1 1 calc R . . . .
C25 C 0.5023(3) 0.5421(4) 0.1703(4) 0.054(2) Uani 1 1 d . . . . .
H25 H 0.466670 0.550774 0.147397 0.065 Uiso 1 1 calc R . . . .
C38 C 0.6791(3) 0.3709(4) 0.0130(3) 0.0353(15) Uani 1 1 d . . . . .
C16 C 0.8138(3) 0.1618(4) 0.1589(3) 0.0403(16) Uani 1 1 d . . . . .
C96 C 0.6609(3) 0.6473(4) 0.4061(3) 0.0425(17) Uani 1 1 d . . . . .
H96 H 0.658589 0.700747 0.409293 0.051 Uiso 1 1 calc R . . . .
C4 C 0.8338(3) 0.3031(4) 0.4982(3) 0.0503(19) Uani 1 1 d . . . . .
H4 H 0.863608 0.275134 0.520345 0.060 Uiso 1 1 calc R . . . .
C78 C 0.6849(3) 0.6110(4) 0.0126(3) 0.0486(19) Uani 1 1 d . . . . .
H78 H 0.720297 0.631574 0.024976 0.058 Uiso 1 1 calc R . . . .
C80 C 0.6856(3) 0.5835(4) 0.1159(3) 0.0354(15) Uani 1 1 d . . . . .
C39 C 0.6581(3) 0.3594(4) -0.0461(3) 0.0436(17) Uani 1 1 d . . . . .
H39 H 0.681621 0.360110 -0.071584 0.052 Uiso 1 1 calc R . . . .
C56 C 0.9379(4) 0.1910(6) 0.4519(4) 0.067(3) Uani 1 1 d . . . . .
H56 H 0.940610 0.162807 0.486304 0.081 Uiso 1 1 calc R . . . .
C51 C 0.9643(3) 0.3643(4) 0.2867(3) 0.0434(17) Uani 1 1 d . . . . .
H51 H 0.996938 0.366022 0.316135 0.052 Uiso 1 1 calc R . . . .
C1 C 0.6873(4) 0.3431(4) 0.4927(3) 0.052(2) Uani 1 1 d . . . . .
H1A H 0.671692 0.291569 0.487936 0.063 Uiso 1 1 calc R . . . .
H1B H 0.691185 0.358671 0.533369 0.063 Uiso 1 1 calc R . . . .
C6 C 0.7948(3) 0.3842(3) 0.4198(3) 0.0304(14) Uani 1 1 d . . . . .
C34 C 0.8597(3) 0.4760(4) 0.0022(3) 0.0380(16) Uani 1 1 d . . . . .
C62 C 0.6590(4) 0.0510(4) 0.2999(4) 0.059(2) Uani 1 1 d . . . . .
H62 H 0.638266 0.005860 0.291841 0.071 Uiso 1 1 calc R . . . .
C93 C 0.7624(4) 0.7350(4) 0.4543(4) 0.055(2) Uani 1 1 d . . . . .
H93 H 0.730456 0.753406 0.463567 0.066 Uiso 1 1 calc R . . . .
C82 C 0.7359(3) 0.6610(3) 0.1984(3) 0.0360(15) Uani 1 1 d . . . . .
C58 C 0.8871(3) 0.2295(4) 0.3580(3) 0.0479(19) Uani 1 1 d . . . . .
H58 H 0.854613 0.227026 0.328272 0.057 Uiso 1 1 calc R . . . .
C37 C 0.7377(3) 0.3805(4) 0.0395(3) 0.0382(16) Uani 1 1 d . . . . .
C89 C 0.8086(3) 0.6405(4) 0.4129(4) 0.055(2) Uani 1 1 d . . . . .
H89 H 0.808777 0.593127 0.394148 0.066 Uiso 1 1 calc R . . . .
C47 C 1.1027(3) 0.4883(6) 0.2545(4) 0.063(2) Uani 1 1 d . . . . .
H47 H 1.138789 0.478034 0.275357 0.075 Uiso 1 1 calc R . . . .
C18 C 0.7345(4) 0.0923(4) 0.1624(3) 0.051(2) Uani 1 1 d . . . . .
H18 H 0.715081 0.045969 0.159413 0.062 Uiso 1 1 calc R . . . .
C23 C 0.5809(3) 0.4620(4) 0.1981(3) 0.0346(15) Uani 1 1 d . . . . .
C83 C 0.7527(3) 0.7383(2) 0.2220(2) 0.0473(18) Uani 1 1 d . U . . .
C84 C 0.7427(3) 0.8022(3) 0.1872(2) 0.111(4) Uani 1 1 d G U . . .
H84 H 0.724101 0.797698 0.147708 0.133 Uiso 1 1 calc R . . . .
C85 C 0.7598(3) 0.8728(3) 0.2102(3) 0.112(4) Uani 1 1 d G U . . .
H85 H 0.752954 0.916541 0.186362 0.134 Uiso 1 1 calc R . . . .
C86 C 0.7870(3) 0.8795(3) 0.2680(3) 0.068(3) Uani 1 1 d G . . . .
H86 H 0.798689 0.927705 0.283657 0.082 Uiso 1 1 calc R . . . .
C87 C 0.7970(3) 0.8155(3) 0.3028(2) 0.106(3) Uani 1 1 d G U . . .
H87 H 0.815572 0.820026 0.342300 0.128 Uiso 1 1 calc R . . . .
C88 C 0.7799(3) 0.7449(3) 0.2798(2) 0.092(3) Uani 1 1 d G U . . .
H88 H 0.786719 0.701182 0.303647 0.110 Uiso 1 1 calc R . . . .
C71 C 0.3810(4) 0.3453(5) 0.2388(5) 0.077(3) Uani 1 1 d . . . . .
H71 H 0.342602 0.345854 0.226823 0.092 Uiso 1 1 calc R . . . .
C12 C 0.8763(4) 0.6440(4) 0.1410(4) 0.053(2) Uani 1 1 d . . . . .
H12 H 0.879108 0.669530 0.106840 0.063 Uiso 1 1 calc R . . . .
C64 C 0.6629(3) 0.1859(4) 0.3083(3) 0.0353(15) Uani 1 1 d . . . . .
C98 C 0.5596(3) 0.6445(4) 0.3931(4) 0.0456(18) Uani 1 1 d . . . . .
C22 C 0.6054(3) 0.3903(4) 0.1915(3) 0.0330(14) Uani 1 1 d . . . . .
H22 H 0.582060 0.349376 0.176190 0.040 Uiso 1 1 calc R . . . .
C50 C 0.9613(3) 0.4068(4) 0.2364(3) 0.0384(16) Uani 1 1 d . . . . .
C14 C 0.8383(3) 0.5418(3) 0.1866(3) 0.0359(16) Uani 1 1 d . . . . .
C92 C 0.8093(4) 0.7780(5) 0.4681(4) 0.065(2) Uani 1 1 d . . . . .
H92 H 0.809432 0.824958 0.487437 0.079 Uiso 1 1 calc R . . . .
C59 C 0.7188(3) 0.1813(4) 0.3225(3) 0.0398(16) Uani 1 1 d . . . . .
H59 H 0.739631 0.226306 0.330786 0.048 Uiso 1 1 calc R . . . .
C61 C 0.7146(4) 0.0470(5) 0.3146(4) 0.065(3) Uani 1 1 d . . . . .
H61 H 0.732234 -0.000792 0.317548 0.078 Uiso 1 1 calc R . . . .
C73 C 0.4636(3) 0.3899(4) 0.3007(4) 0.054(2) Uani 1 1 d . . . . .
H73 H 0.481980 0.422574 0.330725 0.065 Uiso 1 1 calc R . . . .
C94 C 0.7613(3) 0.6655(4) 0.4271(3) 0.0398(16) Uani 1 1 d . . . . .
C40 C 0.6041(3) 0.3470(5) -0.0673(3) 0.055(2) Uani 1 1 d . . . . .
H40 H 0.590570 0.337928 -0.107418 0.066 Uiso 1 1 calc R . . . .
C9 C 0.8691(3) 0.5675(4) 0.2412(3) 0.0412(17) Uani 1 1 d . . . . .
C76 C 0.6076(4) 0.5799(5) -0.0636(4) 0.063(2) Uani 1 1 d . . . . .
H76 H 0.590155 0.578790 -0.103541 0.076 Uiso 1 1 calc R . . . .
C95 C 0.7120(3) 0.6154(4) 0.4114(3) 0.0362(15) Uani 1 1 d . . . . .
C54 C 0.9747(4) 0.2771(7) 0.3951(4) 0.091(4) Uani 1 1 d . . . . .
H54 H 1.004375 0.307580 0.391296 0.109 Uiso 1 1 calc R . . . .
C27 C 0.5812(3) 0.5862(4) 0.2408(3) 0.0463(18) Uani 1 1 d . . . . .
H27 H 0.599009 0.625080 0.265800 0.056 Uiso 1 1 calc R . . . .
C48 C 1.0609(3) 0.4412(5) 0.2612(4) 0.053(2) Uani 1 1 d . . . . .
H48 H 1.068633 0.399409 0.286854 0.063 Uiso 1 1 calc R . . . .
C8 C 0.8686(3) 0.5295(4) 0.2948(3) 0.0384(16) Uani 1 1 d . . . . .
H8 H 0.898774 0.536926 0.326733 0.046 Uiso 1 1 calc R . . . .
C42 C 0.5885(3) 0.3616(5) 0.0275(3) 0.055(2) Uani 1 1 d . . . . .
H42 H 0.564427 0.364657 0.052198 0.066 Uiso 1 1 calc R . . . .
C26 C 0.5291(4) 0.5979(5) 0.2079(4) 0.063(2) Uani 1 1 d . . . . .
H26 H 0.511368 0.644406 0.211006 0.076 Uiso 1 1 calc R . . . .
C52 C 0.9217(3) 0.3194(4) 0.2958(3) 0.0388(16) Uani 1 1 d . . . . .
C60 C 0.7448(3) 0.1124(5) 0.3250(3) 0.052(2) Uani 1 1 d . . . . .
H60 H 0.783247 0.110223 0.333861 0.063 Uiso 1 1 calc R . . . .
C65 C 0.6374(3) 0.2620(3) 0.3115(3) 0.0337(15) Uani 1 1 d . . . . .
C79 C 0.6586(3) 0.5833(4) 0.0530(3) 0.0409(17) Uani 1 1 d . . . . .
C70 C 0.4098(4) 0.2988(5) 0.2113(4) 0.063(2) Uani 1 1 d . . . . .
H70 H 0.391518 0.268360 0.179815 0.076 Uiso 1 1 calc R . . . .
C41 C 0.5688(4) 0.3472(5) -0.0322(3) 0.056(2) Uani 1 1 d . . . . .
H41 H 0.531335 0.337786 -0.047847 0.067 Uiso 1 1 calc R . . . .
C11 C 0.9064(4) 0.6694(5) 0.1951(4) 0.062(2) Uani 1 1 d . . . . .
H11 H 0.928422 0.713354 0.198069 0.075 Uiso 1 1 calc R . . . .
C77 C 0.6593(4) 0.6086(5) -0.0463(3) 0.062(2) Uani 1 1 d . . . . .
H77 H 0.677465 0.626695 -0.074032 0.074 Uiso 1 1 calc R . . . .
C43 C 0.6433(3) 0.3712(4) 0.0488(3) 0.0458(18) Uani 1 1 d . . . . .
H43 H 0.657111 0.378082 0.089191 0.055 Uiso 1 1 calc R . . . .
C35 C 0.8266(3) 0.4297(4) 0.0333(3) 0.0384(16) Uani 1 1 d . . . . .
C68 C 0.4936(3) 0.3412(4) 0.2745(3) 0.0373(16) Uani 1 1 d . . . . .
C3 C 0.7845(3) 0.3013(4) 0.5122(3) 0.0465(19) Uani 1 1 d . . . . .
H3 H 0.779923 0.272028 0.544025 0.056 Uiso 1 1 calc R . . . .
C91 C 0.8556(4) 0.7530(5) 0.4539(5) 0.074(3) Uani 1 1 d . . . . .
H91 H 0.887634 0.782631 0.463228 0.089 Uiso 1 1 calc R . . . .
C72 C 0.4073(4) 0.3917(6) 0.2839(5) 0.069(3) Uani 1 1 d . . . . .
H72 H 0.387165 0.423888 0.302828 0.083 Uiso 1 1 calc R . . . .
C45 C 1.0400(4) 0.5625(5) 0.1870(4) 0.059(2) Uani 1 1 d . . . . .
H45 H 1.032328 0.604013 0.161014 0.071 Uiso 1 1 calc R . . . .
C49 C 1.0088(3) 0.4546(4) 0.2313(3) 0.0417(17) Uani 1 1 d . . . . .
C53 C 0.9288(3) 0.2754(4) 0.3510(3) 0.0426(17) Uani 1 1 d . . . . .
C15 C 0.8698(3) 0.1689(4) 0.1514(4) 0.055(2) Uani 1 1 d . . . . .
H15A H 0.895983 0.153976 0.187515 0.066 Uiso 1 1 calc R . . . .
H15B H 0.874529 0.134473 0.120259 0.066 Uiso 1 1 calc R . . . .
C31 C 0.9261(4) 0.5619(5) -0.0500(5) 0.070(3) Uani 1 1 d . . . . .
H31 H 0.948580 0.590761 -0.068310 0.084 Uiso 1 1 calc R . . . .
C36 C 0.7710(3) 0.4211(4) 0.0112(3) 0.0387(16) Uani 1 1 d . . . . .
H36 H 0.754815 0.443982 -0.024837 0.046 Uiso 1 1 calc R . . . .
C69 C 0.4647(3) 0.2963(4) 0.2295(3) 0.0499(19) Uani 1 1 d . . . . .
H69 H 0.484148 0.262808 0.210701 0.060 Uiso 1 1 calc R . . . .
C32 C 0.8762(4) 0.5395(5) -0.0809(4) 0.063(2) Uani 1 1 d . . . . .
H32 H 0.864488 0.552817 -0.120492 0.075 Uiso 1 1 calc R . . . .
C57 C 0.8918(4) 0.1866(4) 0.4081(3) 0.056(2) Uani 1 1 d . . . . .
H57 H 0.863070 0.154194 0.411804 0.067 Uiso 1 1 calc R . . . .
C102 C 0.4620(4) 0.6433(5) 0.3583(4) 0.057(2) Uani 1 1 d . . . . .
H102 H 0.429914 0.620249 0.336161 0.069 Uiso 1 1 calc R . . . .
C100 C 0.5060(4) 0.7440(5) 0.4193(4) 0.066(3) Uani 1 1 d . . . . .
H100 H 0.503128 0.790045 0.438938 0.079 Uiso 1 1 calc R . . . .
C44 C 0.9985(3) 0.5159(5) 0.1935(3) 0.0492(19) Uani 1 1 d . . . . .
H44 H 0.962507 0.525605 0.172046 0.059 Uiso 1 1 calc R . . . .
C90 C 0.8551(4) 0.6842(5) 0.4259(5) 0.071(3) Uani 1 1 d . . . . .
H90 H 0.886908 0.667068 0.415530 0.085 Uiso 1 1 calc R . . . .
C46 C 1.0924(4) 0.5496(5) 0.2178(4) 0.061(2) Uani 1 1 d . . . . .
H46 H 1.120841 0.582403 0.213816 0.073 Uiso 1 1 calc R . . . .
C29 C 0.9114(4) 0.4997(5) 0.0334(4) 0.062(2) Uani 1 1 d . . . . .
H29 H 0.923553 0.485364 0.072787 0.074 Uiso 1 1 calc R . . . .
C101 C 0.4599(4) 0.7110(5) 0.3881(4) 0.061(2) Uani 1 1 d . . . . .
H101 H 0.425838 0.734229 0.386376 0.074 Uiso 1 1 calc R . . . .
C30 C 0.9447(4) 0.5428(5) 0.0090(4) 0.067(2) Uani 1 1 d . . . . .
H30 H 0.979120 0.559202 0.030867 0.080 Uiso 1 1 calc R . . . .
C55 C 0.9788(4) 0.2347(8) 0.4462(4) 0.103(5) Uani 1 1 d . . . . .
H55 H 1.010817 0.237506 0.476536 0.124 Uiso 1 1 calc R . . . .

loop_
_atom_site_aniso_label
_atom_site_aniso_U_11
_atom_site_aniso_U_22
_atom_site_aniso_U_33
_atom_site_aniso_U_23
_atom_site_aniso_U_13
_atom_site_aniso_U_12
Sm2 0.02988(19) 0.02305(16) 0.02574(16) -0.00094(12) 0.00293(13) 0.00086(12)
Sm1 0.03194(19) 0.02453(16) 0.03089(17) -0.00363(13) 0.00695(14) -0.00077(13)
Sm3 0.02976(19) 0.03534(18) 0.02513(17) -0.00151(13) 0.00155(13) 0.00573(14)
O12 0.030(3) 0.033(2) 0.047(3) -0.006(2) 0.002(2) 0.002(2)
O6 0.028(2) 0.035(2) 0.025(2) -0.0030(18) -0.0006(19) 0.0049(19)
O14 0.042(3) 0.037(3) 0.031(2) -0.004(2) 0.001(2) -0.002(2)
O9 0.030(3) 0.055(3) 0.031(2) 0.003(2) -0.003(2) -0.001(2)
O16 0.037(3) 0.041(3) 0.050(3) -0.014(2) 0.006(2) 0.003(2)
O13 0.035(3) 0.024(2) 0.035(2) 0.0067(18) -0.005(2) -0.0039(18)
O2 0.022(2) 0.030(2) 0.026(2) -0.0046(17) 0.0042(18) 0.0013(17)
O1 0.069(4) 0.064(4) 0.049(3) 0.019(3) 0.031(3) 0.011(3)
O11 0.035(3) 0.024(2) 0.050(3) -0.007(2) 0.006(2) -0.0031(19)
O3 0.032(3) 0.027(2) 0.032(2) -0.0001(18) 0.0079(19) 0.0004(18)
O5 0.025(2) 0.029(2) 0.029(2) -0.0038(17) 0.0064(18) 0.0039(17)
O4 0.042(3) 0.049(3) 0.043(3) -0.013(2) 0.005(2) 0.011(2)
O10 0.030(3) 0.045(3) 0.033(2) 0.004(2) -0.006(2) 0.002(2)
O15 0.029(3) 0.028(2) 0.057(3) -0.009(2) 0.005(2) 0.0028(19)
O8 0.033(3) 0.041(3) 0.028(2) 0.0037(19) -0.009(2) 0.004(2)
O7 0.038(3) 0.065(3) 0.026(2) 0.009(2) 0.009(2) 0.005(2)
N6 0.034(3) 0.025(3) 0.030(3) 0.000(2) 0.003(2) 0.003(2)
N5 0.034(3) 0.022(2) 0.032(3) -0.004(2) 0.004(2) 0.001(2)
N1 0.044(4) 0.024(3) 0.026(3) -0.003(2) 0.004(2) -0.002(2)
N3 0.032(3) 0.032(3) 0.031(3) -0.003(2) 0.001(2) 0.002(2)
C17 0.074(6) 0.029(4) 0.054(5) -0.006(3) 0.008(4) 0.019(4)
N2 0.031(3) 0.039(3) 0.028(3) 0.001(2) -0.003(2) -0.002(2)
N4 0.051(4) 0.029(3) 0.028(3) 0.002(2) 0.004(3) 0.014(3)
C28 0.032(4) 0.032(3) 0.034(3) -0.001(3) 0.006(3) 0.005(3)
C5 0.044(5) 0.044(4) 0.035(4) 0.004(3) 0.002(3) 0.008(3)
C21 0.033(4) 0.025(3) 0.018(3) -0.002(2) -0.001(2) -0.001(3)
C10 0.063(6) 0.043(4) 0.052(5) -0.008(4) 0.017(4) -0.023(4)
C75 0.051(6) 0.070(6) 0.056(5) 0.014(4) -0.012(4) -0.016(4)
C33 0.069(6) 0.039(4) 0.047(4) 0.003(3) 0.009(4) 0.007(4)
C7 0.036(4) 0.027(3) 0.030(3) -0.003(3) 0.005(3) 0.005(3)
C97 0.038(4) 0.036(4) 0.046(4) -0.003(3) -0.002(3) 0.008(3)
C66 0.036(4) 0.029(3) 0.032(3) -0.003(3) 0.004(3) -0.002(3)
C19 0.059(5) 0.025(3) 0.041(4) -0.002(3) 0.008(4) -0.002(3)
C24 0.029(4) 0.045(4) 0.038(4) -0.003(3) -0.007(3) 0.005(3)
C67 0.038(4) 0.034(3) 0.036(4) 0.008(3) 0.009(3) 0.000(3)
C2 0.052(5) 0.029(3) 0.031(3) -0.003(3) 0.008(3) -0.007(3)
C63 0.056(5) 0.032(4) 0.048(4) -0.003(3) 0.007(4) 0.002(3)
C99 0.043(5) 0.045(4) 0.055(5) -0.009(4) 0.008(4) 0.020(3)
C74 0.042(5) 0.050(4) 0.047(4) 0.012(4) -0.008(4) -0.009(4)
C20 0.037(4) 0.034(3) 0.026(3) -0.002(3) 0.000(3) 0.006(3)
C13 0.049(5) 0.040(4) 0.047(4) 0.011(3) 0.011(4) 0.002(3)
C81 0.052(5) 0.026(3) 0.034(4) 0.007(3) -0.007(3) -0.009(3)
C103 0.039(5) 0.046(4) 0.065(5) -0.003(4) 0.008(4) 0.012(4)
C25 0.043(5) 0.054(5) 0.054(5) -0.001(4) -0.011(4) 0.021(4)
C38 0.041(4) 0.030(3) 0.029(3) 0.002(3) -0.004(3) 0.002(3)
C16 0.046(4) 0.031(3) 0.040(4) -0.001(3) 0.001(3) 0.007(3)
C96 0.030(4) 0.034(4) 0.059(5) -0.009(3) 0.002(3) 0.007(3)
C4 0.054(5) 0.048(4) 0.041(4) 0.005(3) -0.004(4) 0.009(4)
C78 0.047(5) 0.052(4) 0.040(4) 0.018(3) -0.004(3) -0.013(4)
C80 0.029(4) 0.034(3) 0.041(4) 0.001(3) 0.004(3) -0.002(3)
C39 0.043(4) 0.052(4) 0.031(4) -0.003(3) -0.001(3) 0.007(3)
C56 0.071(7) 0.084(7) 0.043(5) 0.035(5) 0.007(5) 0.015(5)
C51 0.039(4) 0.052(4) 0.030(3) 0.005(3) -0.011(3) -0.001(3)
C1 0.077(6) 0.045(4) 0.036(4) 0.011(3) 0.017(4) -0.003(4)
C6 0.036(4) 0.024(3) 0.028(3) -0.004(2) 0.001(3) 0.001(3)
C34 0.049(5) 0.035(4) 0.030(3) -0.005(3) 0.010(3) 0.005(3)
C62 0.075(7) 0.032(4) 0.064(5) -0.009(4) 0.003(5) -0.002(4)
C93 0.052(5) 0.043(4) 0.062(5) -0.011(4) 0.000(4) -0.001(4)
C82 0.044(4) 0.026(3) 0.040(4) 0.002(3) 0.014(3) 0.005(3)
C58 0.061(5) 0.041(4) 0.037(4) 0.006(3) 0.004(4) -0.005(4)
C37 0.049(4) 0.033(3) 0.027(3) -0.004(3) 0.000(3) 0.013(3)
C89 0.045(5) 0.042(4) 0.078(6) -0.011(4) 0.014(4) -0.002(4)
C47 0.032(5) 0.093(7) 0.059(5) -0.013(5) 0.002(4) -0.004(4)
C18 0.062(6) 0.026(4) 0.061(5) -0.004(3) 0.006(4) 0.003(3)
C23 0.031(4) 0.037(4) 0.035(3) 0.001(3) 0.005(3) 0.001(3)
C83 0.061(5) 0.023(3) 0.055(4) -0.014(3) 0.009(4) -0.009(3)
C84 0.145(8) 0.065(6) 0.096(7) 0.005(5) -0.022(6) -0.028(6)
C85 0.142(9) 0.064(6) 0.108(7) 0.001(6) -0.011(7) -0.015(6)
C86 0.093(8) 0.034(4) 0.079(6) -0.013(4) 0.024(6) -0.017(4)
C87 0.150(7) 0.070(5) 0.084(6) -0.015(5) -0.004(5) -0.013(5)
C88 0.128(6) 0.057(4) 0.073(5) -0.024(4) -0.011(4) -0.010(4)
C71 0.041(5) 0.056(6) 0.114(9) 0.022(6) -0.016(6) -0.004(4)
C12 0.061(6) 0.044(4) 0.059(5) 0.006(4) 0.025(4) -0.008(4)
C64 0.048(4) 0.029(3) 0.027(3) 0.002(3) 0.005(3) 0.002(3)
C98 0.036(4) 0.040(4) 0.062(5) 0.000(3) 0.014(4) 0.007(3)
C22 0.043(4) 0.029(3) 0.026(3) -0.002(3) 0.007(3) -0.002(3)
C50 0.031(4) 0.044(4) 0.038(4) -0.003(3) 0.004(3) 0.002(3)
C14 0.028(4) 0.025(3) 0.058(4) 0.007(3) 0.017(3) 0.007(3)
C92 0.061(6) 0.042(4) 0.084(6) -0.021(4) -0.002(5) -0.006(4)
C59 0.046(5) 0.031(3) 0.042(4) 0.002(3) 0.010(3) 0.003(3)
C61 0.083(7) 0.039(4) 0.065(6) -0.010(4) 0.002(5) 0.017(4)
C73 0.049(5) 0.042(4) 0.067(5) 0.005(4) 0.004(4) 0.004(4)
C94 0.040(4) 0.032(3) 0.039(4) 0.000(3) -0.006(3) 0.002(3)
C40 0.044(5) 0.076(6) 0.032(4) 0.003(4) -0.015(4) 0.004(4)
C9 0.046(5) 0.034(4) 0.045(4) -0.002(3) 0.014(3) -0.007(3)
C76 0.075(7) 0.058(5) 0.041(4) 0.011(4) -0.015(4) -0.017(5)
C95 0.037(4) 0.035(4) 0.031(3) -0.003(3) -0.005(3) 0.004(3)
C54 0.052(6) 0.135(10) 0.063(6) 0.051(6) -0.029(5) -0.023(6)
C27 0.046(5) 0.035(4) 0.054(4) -0.005(3) 0.005(4) 0.013(3)
C48 0.035(4) 0.069(5) 0.053(5) 0.001(4) 0.008(4) -0.003(4)
C8 0.031(4) 0.041(4) 0.042(4) -0.006(3) 0.005(3) -0.009(3)
C42 0.047(5) 0.068(5) 0.048(5) 0.014(4) 0.008(4) -0.011(4)
C26 0.052(6) 0.058(5) 0.073(6) -0.005(4) 0.002(5) 0.028(4)
C52 0.042(4) 0.041(4) 0.029(3) -0.001(3) 0.002(3) 0.007(3)
C60 0.046(5) 0.054(5) 0.052(5) 0.000(4) 0.003(4) 0.016(4)
C65 0.043(4) 0.029(3) 0.028(3) 0.002(3) 0.006(3) 0.002(3)
C79 0.047(5) 0.028(3) 0.040(4) 0.008(3) -0.004(3) -0.004(3)
C70 0.047(5) 0.047(5) 0.081(6) 0.009(4) -0.011(5) 0.000(4)
C41 0.044(5) 0.070(5) 0.044(4) 0.009(4) -0.007(4) -0.012(4)
C11 0.061(6) 0.055(5) 0.072(6) -0.002(4) 0.019(5) -0.025(4)
C77 0.079(7) 0.058(5) 0.040(4) 0.016(4) -0.001(4) -0.016(5)
C43 0.049(5) 0.052(4) 0.031(4) 0.005(3) -0.001(3) -0.009(4)
C35 0.040(4) 0.040(4) 0.030(3) -0.005(3) 0.000(3) 0.006(3)
C68 0.032(4) 0.028(3) 0.045(4) 0.009(3) -0.004(3) -0.006(3)
C3 0.070(6) 0.040(4) 0.026(3) 0.004(3) 0.005(4) -0.003(4)
C91 0.059(6) 0.049(5) 0.104(8) 0.006(5) -0.002(6) -0.014(4)
C72 0.035(5) 0.072(6) 0.098(7) 0.014(6) 0.010(5) 0.012(4)
C45 0.058(6) 0.066(6) 0.057(5) 0.006(4) 0.021(5) -0.010(4)
C49 0.028(4) 0.056(4) 0.040(4) -0.006(3) 0.006(3) -0.001(3)
C53 0.044(4) 0.045(4) 0.033(4) 0.008(3) -0.003(3) 0.006(3)
C15 0.056(5) 0.044(4) 0.062(5) -0.001(4) 0.009(4) 0.019(4)
C31 0.068(7) 0.063(6) 0.090(7) 0.023(5) 0.041(6) 0.013(5)
C36 0.042(4) 0.042(4) 0.027(3) 0.004(3) -0.002(3) 0.005(3)
C69 0.043(5) 0.035(4) 0.061(5) 0.007(3) -0.008(4) -0.001(3)
C32 0.083(7) 0.052(5) 0.057(5) 0.015(4) 0.025(5) 0.016(5)
C57 0.070(6) 0.047(4) 0.050(5) 0.005(4) 0.013(4) -0.002(4)
C102 0.042(5) 0.055(5) 0.070(6) -0.002(4) 0.006(4) 0.004(4)
C100 0.048(5) 0.050(5) 0.097(7) -0.016(5) 0.014(5) 0.009(4)
C44 0.048(5) 0.062(5) 0.039(4) -0.001(4) 0.013(4) -0.006(4)
C90 0.042(5) 0.046(5) 0.121(8) -0.011(5) 0.013(5) -0.009(4)
C46 0.053(6) 0.082(6) 0.053(5) -0.011(5) 0.023(4) -0.022(5)
C29 0.057(6) 0.067(6) 0.066(6) 0.003(5) 0.024(5) -0.011(4)
C101 0.043(5) 0.056(5) 0.083(6) 0.006(5) 0.012(5) 0.023(4)
C30 0.055(6) 0.075(6) 0.076(6) 0.004(5) 0.028(5) -0.002(5)
C55 0.052(7) 0.172(12) 0.069(7) 0.069(8) -0.018(5) -0.019(7)

loop_
_atom_type_symbol
_atom_type_description
_atom_type_scat_dispersion_real
_atom_type_scat_dispersion_imag
_atom_type_scat_source
C C 0.0033 0.0016 'International Tables Vol C Tables 4.2.6.8 and 6.1.1.4'
H H 0.0000 0.0000 'International Tables Vol C Tables 4.2.6.8 and 6.1.1.4'
N N 0.0061 0.0033 'International Tables Vol C Tables 4.2.6.8 and 6.1.1.4'
O O 0.0106 0.0060 'International Tables Vol C Tables 4.2.6.8 and 6.1.1.4'
Sm Sm -0.1638 3.4418 'International Tables Vol C Tables 4.2.6.8 and 6.1.1.4'

loop_
_geom_angle_atom_site_label_1
_geom_angle_atom_site_label_2
_geom_angle_atom_site_label_3
_geom_angle
_geom_angle_site_symmetry_1
_geom_angle_site_symmetry_3
_geom_angle_publ_flag
O6 Sm2 N6 67.26(15) . . ?
O6 Sm2 N3 117.87(15) . . ?
O14 Sm2 O6 83.05(15) . . ?
O14 Sm2 O13 73.02(14) . . ?
O14 Sm2 O2 108.08(14) . . ?
O14 Sm2 O3 83.40(15) . . ?
O14 Sm2 O5 152.83(15) . . ?
O14 Sm2 N6 138.88(16) . . ?
O14 Sm2 N3 80.74(16) . . ?
O13 Sm2 O6 87.20(15) . . ?
O13 Sm2 O2 154.88(15) . . ?
O13 Sm2 O3 82.20(15) . . ?
O13 Sm2 O5 102.97(14) . . ?
O13 Sm2 N6 77.57(15) . . ?
O13 Sm2 N3 141.14(16) . . ?
O2 Sm2 O6 68.34(14) . . ?
O2 Sm2 O3 122.90(14) . . ?
O2 Sm2 O5 86.99(13) . . ?
O2 Sm2 N6 87.35(15) . . ?
O2 Sm2 N3 61.06(15) . . ?
O3 Sm2 O6 164.76(14) . . ?
O3 Sm2 N6 120.46(15) . . ?
O3 Sm2 N3 66.51(15) . . ?
O5 Sm2 O6 123.97(14) . . ?
O5 Sm2 O3 69.44(14) . . ?
O5 Sm2 N6 61.90(15) . . ?
O5 Sm2 N3 87.57(15) . . ?
N6 Sm2 N3 137.84(16) . . ?
O12 Sm1 O6 87.21(15) . . ?
O12 Sm1 O2 132.86(14) . . ?
O12 Sm1 O1 84.33(19) . . ?
O12 Sm1 O15 146.55(15) . . ?
O12 Sm1 N1 131.31(16) . . ?
O6 Sm1 O2 68.36(14) . . ?
O6 Sm1 O1 165.22(17) . . ?
O6 Sm1 O15 86.92(16) . . ?
O6 Sm1 N1 131.81(16) . . ?
O16 Sm1 O12 76.33(16) . . ?
O16 Sm1 O6 88.40(16) . . ?
O16 Sm1 O2 138.54(15) . . ?
O16 Sm1 O1 77.84(18) . . ?
O16 Sm1 O11 144.56(16) . . ?
O16 Sm1 O15 70.60(16) . . ?
O16 Sm1 N1 123.76(16) . . ?
O2 Sm1 O1 125.93(17) . . ?
O2 Sm1 N1 63.96(15) . . ?
O1 Sm1 N1 62.03(18) . . ?
O11 Sm1 O12 70.68(15) . . ?
O11 Sm1 O6 102.34(15) . . ?
O11 Sm1 O2 75.93(15) . . ?
O11 Sm1 O1 86.26(18) . . ?
O11 Sm1 O15 142.64(15) . . ?
O11 Sm1 N1 72.87(16) . . ?
O15 Sm1 O2 74.17(14) . . ?
O15 Sm1 O1 93.48(19) . . ?
O15 Sm1 N1 74.15(16) . . ?
O9 Sm3 O3 84.23(16) . . ?
O9 Sm3 O5 134.61(15) . . ?
O9 Sm3 O4 84.81(17) . . ?
O9 Sm3 O10 70.90(16) . . ?
O9 Sm3 O8 143.62(16) . . ?
O9 Sm3 O7 74.74(16) . . ?
O9 Sm3 N4 135.62(17) . . ?
O3 Sm3 O5 69.31(14) . . ?
O3 Sm3 O4 165.27(16) . . ?
O3 Sm3 N4 132.40(16) . . ?
O5 Sm3 O4 125.37(15) . . ?
O5 Sm3 N4 63.67(15) . . ?
O4 Sm3 N4 61.98(18) . . ?
O10 Sm3 O3 104.29(15) . . ?
O10 Sm3 O5 80.51(15) . . ?
O10 Sm3 O4 81.27(16) . . ?
O10 Sm3 O8 145.39(16) . . ?
O10 Sm3 N4 75.39(16) . . ?
O8 Sm3 O3 86.40(15) . . ?
O8 Sm3 O5 72.61(15) . . ?
O8 Sm3 O4 96.69(16) . . ?
O8 Sm3 N4 73.35(16) . . ?
O7 Sm3 O3 89.46(16) . . ?
O7 Sm3 O5 137.93(15) . . ?
O7 Sm3 O4 78.17(17) . . ?
O7 Sm3 O10 141.18(16) . . ?
O7 Sm3 O8 70.10(16) . . ?
O7 Sm3 N4 121.03(17) . . ?
C67 O12 Sm1 137.6(4) . . ?
Sm1 O6 Sm2 110.45(16) . . ?
C28 O6 Sm2 120.6(4) . . ?
C28 O6 Sm1 120.4(4) . . ?
C82 O14 Sm2 135.7(4) . . ?
C50 O9 Sm3 138.8(5) . . ?
C97 O16 Sm1 136.8(5) . . ?
C80 O13 Sm2 132.7(4) . . ?
Sm2 O2 Sm1 111.23(16) . . ?
C7 O2 Sm2 124.4(4) . . ?
C7 O2 Sm1 121.7(4) . . ?
C1 O1 Sm1 125.0(4) . . ?
C65 O11 Sm1 139.3(4) . . ?
Sm3 O3 Sm2 110.33(16) . . ?
C14 O3 Sm2 122.4(4) . . ?
C14 O3 Sm3 121.7(4) . . ?
Sm2 O5 Sm3 110.52(16) . . ?
C21 O5 Sm2 122.0(4) . . ?
C21 O5 Sm3 120.8(3) . . ?
C15 O4 Sm3 123.5(4) . . ?
C52 O10 Sm3 138.6(4) . . ?
C95 O15 Sm1 134.2(4) . . ?
C37 O8 Sm3 136.4(5) . . ?
C35 O7 Sm3 136.3(5) . . ?
N5 N6 Sm2 119.1(4) . . ?
C22 N6 Sm2 127.0(4) . . ?
C22 N6 N5 113.0(5) . . ?
N6 N5 H5 124.6 . . ?
C21 N5 N6 110.8(5) . . ?
C21 N5 H5 124.6 . . ?
C2 N1 Sm1 122.2(5) . . ?
C2 N1 C6 119.0(6) . . ?
C6 N1 Sm1 118.2(4) . . ?
N2 N3 Sm2 118.3(4) . . ?
C8 N3 Sm2 125.6(5) . . ?
C8 N3 N2 115.0(6) . . ?
C16 C17 H17 120.2 . . ?
C18 C17 H17 120.2 . . ?
C18 C17 C16 119.6(7) . . ?
N3 N2 H2 124.6 . . ?
C7 N2 N3 110.7(5) . . ?
C7 N2 H2 124.6 . . ?
C20 N4 Sm3 117.4(4) . . ?
C16 N4 Sm3 123.2(5) . . ?
C16 N4 C20 118.7(6) . . ?
O6 C28 C23 121.9(6) . . ?
O6 C28 C27 120.4(6) . . ?
C27 C28 C23 117.7(6) . . ?
C4 C5 H5A 121.0 . . ?
C6 C5 H5A 121.0 . . ?
C6 C5 C4 118.1(7) . . ?
O5 C21 C20 116.3(6) . . ?
N5 C21 O5 126.1(5) . . ?
N5 C21 C20 117.6(5) . . ?
C9 C10 H10 118.8 . . ?
C11 C10 H10 118.8 . . ?
C11 C10 C9 122.4(8) . . ?
C74 C75 H75 120.4 . . ?
C76 C75 H75 120.4 . . ?
C76 C75 C74 119.3(8) . . ?
C34 C33 H33 120.2 . . ?
C32 C33 H33 120.2 . . ?
C32 C33 C34 119.5(9) . . ?
O2 C7 N2 124.5(6) . . ?
O2 C7 C6 116.2(6) . . ?
N2 C7 C6 119.3(6) . . ?
O16 C97 C96 123.8(6) . . ?
O16 C97 C98 115.9(6) . . ?
C96 C97 C98 120.3(6) . . ?
C67 C66 H66 118.3 . . ?
C65 C66 H66 118.3 . . ?
C65 C66 C67 123.3(6) . . ?
C20 C19 H19 120.5 . . ?
C18 C19 H19 120.5 . . ?
C18 C19 C20 119.0(8) . . ?
C25 C24 H24 119.1 . . ?
C25 C24 C23 121.8(7) . . ?
C23 C24 H24 119.1 . . ?
O12 C67 C66 124.0(6) . . ?
O12 C67 C68 116.7(6) . . ?
C66 C67 C68 119.3(6) . . ?
N1 C2 C1 116.5(6) . . ?
N1 C2 C3 121.4(7) . . ?
C3 C2 C1 122.0(6) . . ?
C62 C63 H63 120.1 . . ?
C64 C63 H63 120.1 . . ?
C64 C63 C62 119.9(8) . . ?
C98 C99 H99 121.6 . . ?
C100 C99 H99 121.6 . . ?
C100 C99 C98 116.9(8) . . ?
C75 C74 H74 119.6 . . ?
C79 C74 C75 120.7(8) . . ?
C79 C74 H74 119.6 . . ?
N4 C20 C21 114.1(6) . . ?
N4 C20 C19 122.0(6) . . ?
C19 C20 C21 123.9(6) . . ?
C12 C13 H13 119.5 . . ?
C14 C13 H13 119.5 . . ?
C14 C13 C12 121.0(7) . . ?
C80 C81 H81 117.5 . . ?
C80 C81 C82 124.9(6) . . ?
C82 C81 H81 117.5 . . ?
C98 C103 H103 119.3 . . ?
C98 C103 C102 121.4(8) . . ?
C102 C103 H103 119.3 . . ?
C24 C25 H25 120.4 . . ?
C24 C25 C26 119.2(7) . . ?
C26 C25 H25 120.4 . . ?
C39 C38 C37 123.1(7) . . ?
C43 C38 C39 118.4(7) . . ?
C43 C38 C37 118.5(6) . . ?
C17 C16 C15 123.4(7) . . ?
N4 C16 C17 121.4(7) . . ?
N4 C16 C15 115.2(6) . . ?
C97 C96 H96 118.0 . . ?
C95 C96 C97 124.1(6) . . ?
C95 C96 H96 118.0 . . ?
C5 C4 H4 120.3 . . ?
C3 C4 C5 119.3(7) . . ?
C3 C4 H4 120.3 . . ?
C79 C78 H78 119.9 . . ?
C79 C78 C77 120.1(7) . . ?
C77 C78 H78 119.9 . . ?
O13 C80 C81 124.7(6) . . ?
O13 C80 C79 117.6(6) . . ?
C81 C80 C79 117.7(6) . . ?
C38 C39 H39 120.0 . . ?
C40 C39 C38 120.1(7) . . ?
C40 C39 H39 120.0 . . ?
C57 C56 H56 119.9 . . ?
C55 C56 H56 119.9 . . ?
C55 C56 C57 120.2(8) . . ?
C50 C51 H51 118.2 . . ?
C52 C51 H51 118.2 . . ?
C52 C51 C50 123.6(6) . . ?
O1 C1 C2 110.7(6) . . ?
O1 C1 H1A 109.5 . . ?
O1 C1 H1B 109.5 . . ?
C2 C1 H1A 109.5 . . ?
C2 C1 H1B 109.5 . . ?
H1A C1 H1B 108.1 . . ?
N1 C6 C5 122.6(6) . . ?
N1 C6 C7 113.5(6) . . ?
C5 C6 C7 123.8(6) . . ?
C33 C34 C35 123.6(7) . . ?
C33 C34 C29 118.5(7) . . ?
C29 C34 C35 117.8(6) . . ?
C63 C62 H62 119.7 . . ?
C61 C62 C63 120.6(8) . . ?
C61 C62 H62 119.7 . . ?
C92 C93 H93 119.5 . . ?
C92 C93 C94 121.1(8) . . ?
C94 C93 H93 119.5 . . ?
O14 C82 C81 123.4(6) . . ?
O14 C82 C83 115.2(6) . . ?
C81 C82 C83 121.4(6) . . ?
C53 C58 H58 119.5 . . ?
C53 C58 C57 120.9(8) . . ?
C57 C58 H58 119.5 . . ?
O8 C37 C38 114.9(6) . . ?
O8 C37 C36 124.0(7) . . ?
C36 C37 C38 121.1(6) . . ?
C94 C89 H89 119.7 . . ?
C90 C89 H89 119.7 . . ?
C90 C89 C94 120.5(8) . . ?
C48 C47 H47 119.7 . . ?
C46 C47 H47 119.7 . . ?
C46 C47 C48 120.7(8) . . ?
C17 C18 H18 120.3 . . ?
C19 C18 C17 119.4(7) . . ?
C19 C18 H18 120.3 . . ?
C28 C23 C22 121.8(6) . . ?
C24 C23 C28 119.5(6) . . ?
C24 C23 C22 118.6(6) . . ?
C84 C83 C82 121.4(4) . . ?
C84 C83 C88 120.0 . . ?
C88 C83 C82 118.6(5) . . ?
C83 C84 H84 120.0 . . ?
C85 C84 C83 120.0 . . ?
C85 C84 H84 120.0 . . ?
C84 C85 H85 120.0 . . ?
C84 C85 C86 120.0 . . ?
C86 C85 H85 120.0 . . ?
C85 C86 H86 120.0 . . ?
C87 C86 C85 120.0 . . ?
C87 C86 H86 120.0 . . ?
C86 C87 H87 120.0 . . ?
C86 C87 C88 120.0 . . ?
C88 C87 H87 120.0 . . ?
C83 C88 H88 120.0 . . ?
C87 C88 C83 120.0 . . ?
C87 C88 H88 120.0 . . ?
C70 C71 H71 119.6 . . ?
C70 C71 C72 120.9(9) . . ?
C72 C71 H71 119.6 . . ?
C13 C12 H12 119.9 . . ?
C13 C12 C11 120.3(7) . . ?
C11 C12 H12 119.9 . . ?
C63 C64 C59 119.1(6) . . ?
C63 C64 C65 122.6(7) . . ?
C59 C64 C65 118.1(6) . . ?
C99 C98 C97 121.2(7) . . ?
C103 C98 C97 118.4(7) . . ?
C103 C98 C99 120.3(7) . . ?
N6 C22 C23 124.5(6) . . ?
N6 C22 H22 117.8 . . ?
C23 C22 H22 117.8 . . ?
O9 C50 C51 124.5(7) . . ?
O9 C50 C49 116.0(6) . . ?
C51 C50 C49 119.6(6) . . ?
O3 C14 C13 120.9(7) . . ?
O3 C14 C9 120.6(6) . . ?
C13 C14 C9 118.5(6) . . ?
C93 C92 H92 119.9 . . ?
C91 C92 C93 120.3(8) . . ?
C91 C92 H92 119.9 . . ?
C64 C59 H59 119.4 . . ?
C60 C59 C64 121.1(7) . . ?
C60 C59 H59 119.4 . . ?
C62 C61 H61 120.1 . . ?
C62 C61 C60 119.8(8) . . ?
C60 C61 H61 120.1 . . ?
C68 C73 H73 119.3 . . ?
C72 C73 H73 119.3 . . ?
C72 C73 C68 121.4(8) . . ?
C93 C94 C89 118.3(7) . . ?
C93 C94 C95 123.9(7) . . ?
C89 C94 C95 117.9(6) . . ?
C39 C40 H40 119.1 . . ?
C39 C40 C41 121.7(7) . . ?
C41 C40 H40 119.1 . . ?
C10 C9 C14 119.0(7) . . ?
C10 C9 C8 118.2(7) . . ?
C14 C9 C8 122.7(6) . . ?
C75 C76 H76 119.3 . . ?
C75 C76 C77 121.5(8) . . ?
C77 C76 H76 119.3 . . ?
O15 C95 C96 124.2(6) . . ?
O15 C95 C94 116.6(6) . . ?
C96 C95 C94 119.1(6) . . ?
C53 C54 H54 119.2 . . ?
C53 C54 C55 121.5(9) . . ?
C55 C54 H54 119.2 . . ?
C28 C27 H27 119.6 . . ?
C26 C27 C28 120.9(7) . . ?
C26 C27 H27 119.6 . . ?
C47 C48 H48 119.7 . . ?
C49 C48 C47 120.6(8) . . ?
C49 C48 H48 119.7 . . ?
N3 C8 C9 124.4(7) . . ?
N3 C8 H8 117.8 . . ?
C9 C8 H8 117.8 . . ?
C41 C42 H42 120.8 . . ?
C43 C42 H42 120.8 . . ?
C43 C42 C41 118.5(8) . . ?
C25 C26 H26 119.6 . . ?
C27 C26 C25 120.8(7) . . ?
C27 C26 H26 119.6 . . ?
O10 C52 C51 123.6(6) . . ?
O10 C52 C53 116.5(6) . . ?
C51 C52 C53 119.8(6) . . ?
C59 C60 H60 120.2 . . ?
C61 C60 C59 119.5(8) . . ?
C61 C60 H60 120.2 . . ?
O11 C65 C66 123.6(6) . . ?
O11 C65 C64 116.3(6) . . ?
C66 C65 C64 120.0(6) . . ?
C74 C79 C78 119.1(7) . . ?
C74 C79 C80 119.8(7) . . ?
C78 C79 C80 121.1(7) . . ?
C71 C70 H70 120.2 . . ?
C69 C70 C71 119.6(9) . . ?
C69 C70 H70 120.2 . . ?
C40 C41 C42 119.4(8) . . ?
C40 C41 H41 120.3 . . ?
C42 C41 H41 120.3 . . ?
C10 C11 C12 118.6(7) . . ?
C10 C11 H11 120.7 . . ?
C12 C11 H11 120.7 . . ?
C78 C77 H77 120.3 . . ?
C76 C77 C78 119.4(8) . . ?
C76 C77 H77 120.3 . . ?
C38 C43 H43 119.1 . . ?
C42 C43 C38 121.8(7) . . ?
C42 C43 H43 119.1 . . ?
O7 C35 C34 115.2(6) . . ?
O7 C35 C36 123.8(7) . . ?
C36 C35 C34 121.0(6) . . ?
C73 C68 C67 119.0(6) . . ?
C69 C68 C67 124.1(7) . . ?
C69 C68 C73 116.9(7) . . ?
C2 C3 H3 120.2 . . ?
C4 C3 C2 119.5(7) . . ?
C4 C3 H3 120.2 . . ?
C92 C91 H91 120.2 . . ?
C92 C91 C90 119.6(8) . . ?
C90 C91 H91 120.2 . . ?
C71 C72 C73 118.6(9) . . ?
C71 C72 H72 120.7 . . ?
C73 C72 H72 120.7 . . ?
C44 C45 H45 119.7 . . ?
C46 C45 H45 119.7 . . ?
C46 C45 C44 120.7(8) . . ?
C48 C49 C50 123.9(7) . . ?
C48 C49 C44 118.7(7) . . ?
C44 C49 C50 117.4(7) . . ?
C58 C53 C52 118.6(7) . . ?
C54 C53 C58 117.3(7) . . ?
C54 C53 C52 124.1(8) . . ?
O4 C15 C16 110.6(6) . . ?
O4 C15 H15A 109.5 . . ?
O4 C15 H15B 109.5 . . ?
C16 C15 H15A 109.5 . . ?
C16 C15 H15B 109.5 . . ?
H15A C15 H15B 108.1 . . ?
C32 C31 H31 119.5 . . ?
C32 C31 C30 120.9(9) . . ?
C30 C31 H31 119.5 . . ?
C37 C36 H36 118.3 . . ?
C35 C36 C37 123.4(6) . . ?
C35 C36 H36 118.3 . . ?
C70 C69 C68 122.5(8) . . ?
C70 C69 H69 118.8 . . ?
C68 C69 H69 118.8 . . ?
C33 C32 H32 119.5 . . ?
C31 C32 C33 121.0(9) . . ?
C31 C32 H32 119.5 . . ?
C56 C57 C58 120.1(8) . . ?
C56 C57 H57 119.9 . . ?
C58 C57 H57 119.9 . . ?
C103 C102 H102 121.0 . . ?
C101 C102 C103 117.9(8) . . ?
C101 C102 H102 121.0 . . ?
C99 C100 H100 118.6 . . ?
C101 C100 C99 122.7(8) . . ?
C101 C100 H100 118.6 . . ?
C45 C44 C49 120.6(8) . . ?
C45 C44 H44 119.7 . . ?
C49 C44 H44 119.7 . . ?
C89 C90 C91 120.2(9) . . ?
C89 C90 H90 119.9 . . ?
C91 C90 H90 119.9 . . ?
C47 C46 H46 120.7 . . ?
C45 C46 C47 118.7(8) . . ?
C45 C46 H46 120.7 . . ?
C34 C29 H29 118.8 . . ?
C30 C29 C34 122.3(9) . . ?
C30 C29 H29 118.8 . . ?
C102 C101 H101 119.6 . . ?
C100 C101 C102 120.8(8) . . ?
C100 C101 H101 119.6 . . ?
C31 C30 H30 121.2 . . ?
C29 C30 C31 117.6(10) . . ?
C29 C30 H30 121.2 . . ?
C56 C55 C54 119.9(9) . . ?
C56 C55 H55 120.0 . . ?
C54 C55 H55 120.0 . . ?

loop_
_geom_bond_atom_site_label_1
_geom_bond_atom_site_label_2
_geom_bond_distance
_geom_bond_site_symmetry_2
_geom_bond_publ_flag
Sm2 O6 2.415(4) . ?
Sm2 O14 2.330(4) . ?
Sm2 O13 2.351(4) . ?
Sm2 O2 2.378(4) . ?
Sm2 O3 2.412(4) . ?
Sm2 O5 2.384(4) . ?
Sm2 N6 2.582(5) . ?
Sm2 N3 2.614(5) . ?
Sm1 O12 2.367(5) . ?
Sm1 O6 2.389(4) . ?
Sm1 O16 2.341(5) . ?
Sm1 O2 2.403(4) . ?
Sm1 O1 2.473(5) . ?
Sm1 O11 2.342(4) . ?
Sm1 O15 2.401(4) . ?
Sm1 N1 2.562(5) . ?
Sm3 O9 2.329(5) . ?
Sm3 O3 2.391(4) . ?
Sm3 O5 2.413(4) . ?
Sm3 O4 2.497(5) . ?
Sm3 O10 2.375(4) . ?
Sm3 O8 2.386(4) . ?
Sm3 O7 2.341(4) . ?
Sm3 N4 2.568(6) . ?
O12 C67 1.270(8) . ?
O6 C28 1.326(8) . ?
O14 C82 1.277(7) . ?
O9 C50 1.265(8) . ?
O16 C97 1.259(8) . ?
O13 C80 1.273(7) . ?
O2 C7 1.293(8) . ?
O1 C1 1.416(9) . ?
O11 C65 1.272(8) . ?
O3 C14 1.343(8) . ?
O5 C21 1.308(7) . ?
O4 C15 1.421(9) . ?
O10 C52 1.250(8) . ?
O15 C95 1.262(8) . ?
O8 C37 1.274(7) . ?
O7 C35 1.283(8) . ?
N6 N5 1.384(7) . ?
N6 C22 1.295(8) . ?
N5 H5 0.8800 . ?
N5 C21 1.287(8) . ?
N1 C2 1.340(8) . ?
N1 C6 1.342(9) . ?
N3 N2 1.399(7) . ?
N3 C8 1.286(8) . ?
C17 H17 0.9500 . ?
C17 C16 1.386(11) . ?
C17 C18 1.369(12) . ?
N2 H2 0.8800 . ?
N2 C7 1.304(8) . ?
N4 C20 1.346(9) . ?
N4 C16 1.339(8) . ?
C28 C23 1.424(9) . ?
C28 C27 1.403(9) . ?
C5 H5A 0.9500 . ?
C5 C4 1.389(10) . ?
C5 C6 1.381(9) . ?
C21 C20 1.489(8) . ?
C10 H10 0.9500 . ?
C10 C9 1.396(10) . ?
C10 C11 1.368(11) . ?
C75 H75 0.9500 . ?
C75 C74 1.405(11) . ?
C75 C76 1.353(12) . ?
C33 H33 0.9500 . ?
C33 C34 1.389(10) . ?
C33 C32 1.391(12) . ?
C7 C6 1.487(9) . ?
C97 C96 1.407(10) . ?
C97 C98 1.498(10) . ?
C66 H66 0.9500 . ?
C66 C67 1.411(9) . ?
C66 C65 1.401(9) . ?
C19 H19 0.9500 . ?
C19 C20 1.384(9) . ?
C19 C18 1.363(10) . ?
C24 H24 0.9500 . ?
C24 C25 1.358(10) . ?
C24 C23 1.398(9) . ?
C67 C68 1.491(9) . ?
C2 C1 1.490(11) . ?
C2 C3 1.384(10) . ?
C63 H63 0.9500 . ?
C63 C62 1.389(10) . ?
C63 C64 1.377(10) . ?
C99 H99 0.9500 . ?
C99 C98 1.429(10) . ?
C99 C100 1.388(11) . ?
C74 H74 0.9500 . ?
C74 C79 1.377(10) . ?
C13 H13 0.9500 . ?
C13 C12 1.394(10) . ?
C13 C14 1.394(9) . ?
C81 H81 0.9500 . ?
C81 C80 1.399(9) . ?
C81 C82 1.404(9) . ?
C103 H103 0.9500 . ?
C103 C98 1.374(11) . ?
C103 C102 1.399(11) . ?
C25 H25 0.9500 . ?
C25 C26 1.395(12) . ?
C38 C39 1.397(9) . ?
C38 C37 1.482(10) . ?
C38 C43 1.392(10) . ?
C16 C15 1.484(11) . ?
C96 H96 0.9500 . ?
C96 C95 1.394(9) . ?
C4 H4 0.9500 . ?
C4 C3 1.373(11) . ?
C78 H78 0.9500 . ?
C78 C79 1.388(10) . ?
C78 C77 1.398(10) . ?
C80 C79 1.493(9) . ?
C39 H39 0.9500 . ?
C39 C40 1.363(11) . ?
C56 H56 0.9500 . ?
C56 C57 1.371(12) . ?
C56 C55 1.329(13) . ?
C51 H51 0.9500 . ?
C51 C50 1.401(9) . ?
C51 C52 1.402(10) . ?
C1 H1A 0.9900 . ?
C1 H1B 0.9900 . ?
C34 C35 1.493(10) . ?
C34 C29 1.408(11) . ?
C62 H62 0.9500 . ?
C62 C61 1.375(13) . ?
C93 H93 0.9500 . ?
C93 C92 1.385(11) . ?
C93 C94 1.386(10) . ?
C82 C83 1.499(7) . ?
C58 H58 0.9500 . ?
C58 C53 1.377(10) . ?
C58 C57 1.397(10) . ?
C37 C36 1.402(10) . ?
C89 H89 0.9500 . ?
C89 C94 1.398(11) . ?
C89 C90 1.385(11) . ?
C47 H47 0.9500 . ?
C47 C48 1.389(12) . ?
C47 C46 1.379(13) . ?
C18 H18 0.9500 . ?
C23 C22 1.439(9) . ?
C83 C84 1.3900 . ?
C83 C88 1.3900 . ?
C84 H84 0.9500 . ?
C84 C85 1.3900 . ?
C85 H85 0.9500 . ?
C85 C86 1.3900 . ?
C86 H86 0.9500 . ?
C86 C87 1.3900 . ?
C87 H87 0.9500 . ?
C87 C88 1.3900 . ?
C88 H88 0.9500 . ?
C71 H71 0.9500 . ?
C71 C70 1.369(14) . ?
C71 C72 1.388(14) . ?
C12 H12 0.9500 . ?
C12 C11 1.406(12) . ?
C64 C59 1.382(10) . ?
C64 C65 1.502(9) . ?
C22 H22 0.9500 . ?
C50 C49 1.503(10) . ?
C14 C9 1.422(10) . ?
C92 H92 0.9500 . ?
C92 C91 1.375(13) . ?
C59 H59 0.9500 . ?
C59 C60 1.380(10) . ?
C61 H61 0.9500 . ?
C61 C60 1.378(12) . ?
C73 H73 0.9500 . ?
C73 C68 1.398(11) . ?
C73 C72 1.391(11) . ?
C94 C95 1.508(10) . ?
C40 H40 0.9500 . ?
C40 C41 1.367(12) . ?
C9 C8 1.447(10) . ?
C76 H76 0.9500 . ?
C76 C77 1.377(12) . ?
C54 H54 0.9500 . ?
C54 C53 1.370(11) . ?
C54 C55 1.414(12) . ?
C27 H27 0.9500 . ?
C27 C26 1.383(11) . ?
C48 H48 0.9500 . ?
C48 C49 1.365(10) . ?
C8 H8 0.9500 . ?
C42 H42 0.9500 . ?
C42 C41 1.414(11) . ?
C42 C43 1.372(11) . ?
C26 H26 0.9500 . ?
C52 C53 1.501(9) . ?
C60 H60 0.9500 . ?
C70 H70 0.9500 . ?
C70 C69 1.359(11) . ?
C41 H41 0.9500 . ?
C11 H11 0.9500 . ?
C77 H77 0.9500 . ?
C43 H43 0.9500 . ?
C35 C36 1.393(10) . ?
C68 C69 1.392(10) . ?
C3 H3 0.9500 . ?
C91 H91 0.9500 . ?
C91 C90 1.385(12) . ?
C72 H72 0.9500 . ?
C45 H45 0.9500 . ?
C45 C44 1.377(11) . ?
C45 C46 1.376(12) . ?
C49 C44 1.393(11) . ?
C15 H15A 0.9900 . ?
C15 H15B 0.9900 . ?
C31 H31 0.9500 . ?
C31 C32 1.363(14) . ?
C31 C30 1.411(13) . ?
C36 H36 0.9500 . ?
C69 H69 0.9500 . ?
C32 H32 0.9500 . ?
C57 H57 0.9500 . ?
C102 H102 0.9500 . ?
C102 C101 1.400(12) . ?
C100 H100 0.9500 . ?
C100 C101 1.359(12) . ?
C44 H44 0.9500 . ?
C90 H90 0.9500 . ?
C46 H46 0.9500 . ?
C29 H29 0.9500 . ?
C29 C30 1.371(12) . ?
C101 H101 0.9500 . ?
C30 H30 0.9500 . ?
C55 H55 0.9500 . ?

loop_
_geom_torsion_atom_site_label_1
_geom_torsion_atom_site_label_2
_geom_torsion_atom_site_label_3
_geom_torsion_atom_site_label_4
_geom_torsion
_geom_torsion_site_symmetry_1
_geom_torsion_site_symmetry_2
_geom_torsion_site_symmetry_3
_geom_torsion_site_symmetry_4
_geom_torsion_publ_flag
Sm2 O6 C28 C23 60.6(7) . . . . ?
Sm2 O6 C28 C27 -121.8(6) . . . . ?
Sm2 O14 C82 C81 6.9(11) . . . . ?
Sm2 O14 C82 C83 -175.6(4) . . . . ?
Sm2 O13 C80 C81 -22.3(10) . . . . ?
Sm2 O13 C80 C79 159.6(5) . . . . ?
Sm2 O2 C7 N2 11.7(8) . . . . ?
Sm2 O2 C7 C6 -169.0(4) . . . . ?
Sm2 O3 C14 C13 -121.5(6) . . . . ?
Sm2 O3 C14 C9 56.7(7) . . . . ?
Sm2 O5 C21 N5 2.1(8) . . . . ?
Sm2 O5 C21 C20 179.5(4) . . . . ?
Sm2 N6 N5 C21 -2.2(6) . . . . ?
Sm2 N6 C22 C23 -9.6(9) . . . . ?
Sm2 N3 N2 C7 -3.9(6) . . . . ?
Sm2 N3 C8 C9 -14.3(9) . . . . ?
Sm1 O12 C67 C66 12.7(10) . . . . ?
Sm1 O12 C67 C68 -170.3(4) . . . . ?
Sm1 O6 C28 C23 -84.4(7) . . . . ?
Sm1 O6 C28 C27 93.2(7) . . . . ?
Sm1 O16 C97 C96 -17.1(11) . . . . ?
Sm1 O16 C97 C98 160.6(5) . . . . ?
Sm1 O2 C7 N2 -147.9(5) . . . . ?
Sm1 O2 C7 C6 31.4(7) . . . . ?
Sm1 O1 C1 C2 19.2(9) . . . . ?
Sm1 O11 C65 C66 1.2(10) . . . . ?
Sm1 O11 C65 C64 -177.8(4) . . . . ?
Sm1 O15 C95 C96 20.4(11) . . . . ?
Sm1 O15 C95 C94 -162.8(4) . . . . ?
Sm1 N1 C2 C1 -9.2(8) . . . . ?
Sm1 N1 C2 C3 169.8(5) . . . . ?
Sm1 N1 C6 C5 -171.9(5) . . . . ?
Sm1 N1 C6 C7 3.9(6) . . . . ?
Sm3 O9 C50 C51 1.0(12) . . . . ?
Sm3 O9 C50 C49 -178.8(5) . . . . ?
Sm3 O3 C14 C13 87.3(7) . . . . ?
Sm3 O3 C14 C9 -94.5(6) . . . . ?
Sm3 O5 C21 N5 -146.6(5) . . . . ?
Sm3 O5 C21 C20 30.8(6) . . . . ?
Sm3 O4 C15 C16 27.2(9) . . . . ?
Sm3 O10 C52 C51 -1.9(11) . . . . ?
Sm3 O10 C52 C53 180.0(4) . . . . ?
Sm3 O8 C37 C38 -166.5(4) . . . . ?
Sm3 O8 C37 C36 12.5(10) . . . . ?
Sm3 O7 C35 C34 154.5(5) . . . . ?
Sm3 O7 C35 C36 -26.0(10) . . . . ?
Sm3 N4 C20 C21 -10.0(7) . . . . ?
Sm3 N4 C20 C19 169.8(5) . . . . ?
Sm3 N4 C16 C17 -168.2(5) . . . . ?
Sm3 N4 C16 C15 11.8(8) . . . . ?
O12 C67 C68 C73 -22.5(9) . . . . ?
O12 C67 C68 C69 159.5(6) . . . . ?
O6 C28 C23 C24 173.7(6) . . . . ?
O6 C28 C23 C22 -3.0(10) . . . . ?
O6 C28 C27 C26 -175.3(7) . . . . ?
O14 C82 C83 C84 -174.6(5) . . . . ?
O14 C82 C83 C88 6.8(8) . . . . ?
O9 C50 C49 C48 -156.2(7) . . . . ?
O9 C50 C49 C44 23.7(9) . . . . ?
O16 C97 C96 C95 -4.4(12) . . . . ?
O16 C97 C98 C99 153.5(7) . . . . ?
O16 C97 C98 C103 -23.1(11) . . . . ?
O13 C80 C79 C74 44.4(10) . . . . ?
O13 C80 C79 C78 -134.8(7) . . . . ?
O2 C7 C6 N1 -21.9(8) . . . . ?
O2 C7 C6 C5 153.8(6) . . . . ?
O3 C14 C9 C10 179.6(7) . . . . ?
O3 C14 C9 C8 2.9(10) . . . . ?
O5 C21 C20 N4 -12.1(8) . . . . ?
O5 C21 C20 C19 168.1(6) . . . . ?
O10 C52 C53 C58 0.6(10) . . . . ?
O10 C52 C53 C54 179.9(9) . . . . ?
O8 C37 C36 C35 3.3(11) . . . . ?
O7 C35 C36 C37 2.7(11) . . . . ?
N6 N5 C21 O5 0.2(8) . . . . ?
N6 N5 C21 C20 -177.1(5) . . . . ?
N5 N6 C22 C23 -178.2(6) . . . . ?
N5 C21 C20 N4 165.5(5) . . . . ?
N5 C21 C20 C19 -14.3(9) . . . . ?
N1 C2 C1 O1 -5.5(9) . . . . ?
N1 C2 C3 C4 1.6(10) . . . . ?
N3 N2 C7 O2 -4.2(8) . . . . ?
N3 N2 C7 C6 176.5(5) . . . . ?
C17 C16 C15 O4 156.4(7) . . . . ?
N2 N3 C8 C9 177.9(6) . . . . ?
N2 C7 C6 N1 157.5(6) . . . . ?
N2 C7 C6 C5 -26.8(9) . . . . ?
N4 C16 C15 O4 -23.7(9) . . . . ?
C28 C23 C22 N6 -22.7(10) . . . . ?
C28 C27 C26 C25 -0.9(13) . . . . ?
C5 C4 C3 C2 0.0(11) . . . . ?
C10 C9 C8 N3 160.3(7) . . . . ?
C75 C74 C79 C78 -0.3(12) . . . . ?
C75 C74 C79 C80 -179.5(7) . . . . ?
C75 C76 C77 C78 -0.6(15) . . . . ?
C33 C34 C35 O7 163.0(7) . . . . ?
C33 C34 C35 C36 -16.6(10) . . . . ?
C33 C34 C29 C30 -0.2(13) . . . . ?
C97 C96 C95 O15 2.1(12) . . . . ?
C97 C96 C95 C94 -174.6(7) . . . . ?
C66 C67 C68 C73 154.7(7) . . . . ?
C66 C67 C68 C69 -23.3(10) . . . . ?
C24 C25 C26 C27 0.9(14) . . . . ?
C24 C23 C22 N6 160.6(6) . . . . ?
C67 C66 C65 O11 -8.1(10) . . . . ?
C67 C66 C65 C64 170.9(6) . . . . ?
C67 C68 C69 C70 177.8(7) . . . . ?
C2 N1 C6 C5 -0.3(9) . . . . ?
C2 N1 C6 C7 175.5(5) . . . . ?
C63 C62 C61 C60 -1.5(14) . . . . ?
C63 C64 C59 C60 0.5(10) . . . . ?
C63 C64 C65 O11 162.4(6) . . . . ?
C63 C64 C65 C66 -16.6(10) . . . . ?
C99 C100 C101 C102 -0.2(15) . . . . ?
C74 C75 C76 C77 -0.5(15) . . . . ?
C20 N4 C16 C17 1.1(10) . . . . ?
C20 N4 C16 C15 -178.8(6) . . . . ?
C20 C19 C18 C17 -0.9(11) . . . . ?
C13 C12 C11 C10 2.9(13) . . . . ?
C13 C14 C9 C10 -2.2(10) . . . . ?
C13 C14 C9 C8 -178.8(7) . . . . ?
C81 C80 C79 C74 -133.9(8) . . . . ?
C81 C80 C79 C78 46.9(10) . . . . ?
C81 C82 C83 C84 3.0(9) . . . . ?
C81 C82 C83 C88 -175.6(6) . . . . ?
C103 C102 C101 C100 0.5(14) . . . . ?
C25 C24 C23 C28 4.2(11) . . . . ?
C25 C24 C23 C22 -179.0(7) . . . . ?
C38 C39 C40 C41 1.6(12) . . . . ?
C38 C37 C36 C35 -177.8(6) . . . . ?
C16 C17 C18 C19 1.8(12) . . . . ?
C16 N4 C20 C21 -180.0(5) . . . . ?
C16 N4 C20 C19 -0.2(9) . . . . ?
C96 C97 C98 C99 -28.7(11) . . . . ?
C96 C97 C98 C103 154.7(8) . . . . ?
C4 C5 C6 N1 1.8(10) . . . . ?
C4 C5 C6 C7 -173.5(6) . . . . ?
C80 C81 C82 O14 10.2(12) . . . . ?
C80 C81 C82 C83 -167.1(7) . . . . ?
C39 C38 C37 O8 -143.0(7) . . . . ?
C39 C38 C37 C36 38.0(10) . . . . ?
C39 C38 C43 C42 -1.1(11) . . . . ?
C39 C40 C41 C42 0.8(13) . . . . ?
C51 C50 C49 C48 24.0(11) . . . . ?
C51 C50 C49 C44 -156.1(7) . . . . ?
C51 C52 C53 C58 -177.6(7) . . . . ?
C51 C52 C53 C54 1.7(12) . . . . ?
C1 C2 C3 C4 -179.5(7) . . . . ?
C6 N1 C2 C1 179.6(6) . . . . ?
C6 N1 C2 C3 -1.4(9) . . . . ?
C6 C5 C4 C3 -1.6(11) . . . . ?
C34 C33 C32 C31 -1.8(13) . . . . ?
C34 C35 C36 C37 -177.7(6) . . . . ?
C34 C29 C30 C31 -1.4(14) . . . . ?
C62 C63 C64 C59 0.2(11) . . . . ?
C62 C63 C64 C65 -173.7(7) . . . . ?
C62 C61 C60 C59 2.2(13) . . . . ?
C93 C92 C91 C90 -0.3(15) . . . . ?
C93 C94 C95 O15 -155.6(7) . . . . ?
C93 C94 C95 C96 21.3(11) . . . . ?
C82 C81 C80 O13 -2.3(12) . . . . ?
C82 C81 C80 C79 175.8(7) . . . . ?
C82 C83 C84 C85 -178.6(6) . . . . ?
C82 C83 C88 C87 178.6(6) . . . . ?
C37 C38 C39 C40 176.5(7) . . . . ?
C37 C38 C43 C42 -179.2(7) . . . . ?
C89 C94 C95 O15 25.1(10) . . . . ?
C89 C94 C95 C96 -158.0(7) . . . . ?
C47 C48 C49 C50 -179.5(7) . . . . ?
C47 C48 C49 C44 0.5(12) . . . . ?
C18 C17 C16 N4 -2.0(12) . . . . ?
C18 C17 C16 C15 177.9(8) . . . . ?
C18 C19 C20 N4 0.1(10) . . . . ?
C18 C19 C20 C21 179.8(6) . . . . ?
C23 C28 C27 C26 2.4(11) . . . . ?
C23 C24 C25 C26 -2.6(13) . . . . ?
C83 C84 C85 C86 0.0 . . . . ?
C84 C83 C88 C87 0.0 . . . . ?
C84 C85 C86 C87 0.0 . . . . ?
C85 C86 C87 C88 0.0 . . . . ?
C86 C87 C88 C83 0.0 . . . . ?
C88 C83 C84 C85 0.0 . . . . ?
C71 C70 C69 C68 -1.7(13) . . . . ?
C12 C13 C14 O3 179.5(7) . . . . ?
C12 C13 C14 C9 1.3(11) . . . . ?
C64 C63 C62 C61 0.3(13) . . . . ?
C64 C59 C60 C61 -1.7(11) . . . . ?
C98 C97 C96 C95 178.0(7) . . . . ?
C98 C99 C100 C101 0.8(14) . . . . ?
C98 C103 C102 C101 -1.5(13) . . . . ?
C22 N6 N5 C21 167.5(5) . . . . ?
C50 C51 C52 O10 1.5(12) . . . . ?
C50 C51 C52 C53 179.6(7) . . . . ?
C50 C49 C44 C45 179.4(7) . . . . ?
C14 C13 C12 C11 -1.6(12) . . . . ?
C14 C9 C8 N3 -23.0(11) . . . . ?
C92 C93 C94 C89 -1.3(12) . . . . ?
C92 C93 C94 C95 179.4(8) . . . . ?
C92 C91 C90 C89 -0.8(16) . . . . ?
C59 C64 C65 O11 -11.5(9) . . . . ?
C59 C64 C65 C66 169.4(6) . . . . ?
C73 C68 C69 C70 -0.2(11) . . . . ?
C94 C93 C92 C91 1.4(14) . . . . ?
C94 C89 C90 C91 0.9(15) . . . . ?
C9 C10 C11 C12 -4.0(14) . . . . ?
C76 C75 C74 C79 0.9(14) . . . . ?
C27 C28 C23 C24 -4.0(10) . . . . ?
C27 C28 C23 C22 179.3(6) . . . . ?
C48 C47 C46 C45 -1.3(13) . . . . ?
C48 C49 C44 C45 -0.7(11) . . . . ?
C8 N3 N2 C7 164.8(6) . . . . ?
C52 C51 C50 O9 -1.1(12) . . . . ?
C52 C51 C50 C49 178.7(7) . . . . ?
C65 C66 C67 O12 1.6(10) . . . . ?
C65 C66 C67 C68 -175.4(6) . . . . ?
C65 C64 C59 C60 174.7(6) . . . . ?
C79 C78 C77 C76 1.2(13) . . . . ?
C70 C71 C72 C73 0.0(14) . . . . ?
C41 C42 C43 C38 3.4(12) . . . . ?
C11 C10 C9 C14 3.6(13) . . . . ?
C11 C10 C9 C8 -179.6(8) . . . . ?
C77 C78 C79 C74 -0.7(12) . . . . ?
C77 C78 C79 C80 178.5(7) . . . . ?
C43 C38 C39 C40 -1.4(11) . . . . ?
C43 C38 C37 O8 34.9(9) . . . . ?
C43 C38 C37 C36 -144.1(7) . . . . ?
C43 C42 C41 C40 -3.3(12) . . . . ?
C35 C34 C29 C30 -179.6(8) . . . . ?
C68 C73 C72 C71 -2.0(13) . . . . ?
C3 C2 C1 O1 175.5(6) . . . . ?
C72 C71 C70 C69 1.8(14) . . . . ?
C72 C73 C68 C67 -176.0(7) . . . . ?
C72 C73 C68 C69 2.1(11) . . . . ?
C53 C58 C57 C56 1.6(13) . . . . ?
C53 C54 C55 C56 1(2) . . . . ?
C32 C33 C34 C35 -178.9(7) . . . . ?
C32 C33 C34 C29 1.7(11) . . . . ?
C32 C31 C30 C29 1.3(14) . . . . ?
C57 C56 C55 C54 0.4(19) . . . . ?
C57 C58 C53 C54 -0.2(13) . . . . ?
C57 C58 C53 C52 179.1(7) . . . . ?
C102 C103 C98 C97 178.8(7) . . . . ?
C102 C103 C98 C99 2.2(13) . . . . ?
C100 C99 C98 C97 -178.3(8) . . . . ?
C100 C99 C98 C103 -1.8(12) . . . . ?
C44 C45 C46 C47 1.2(13) . . . . ?
C90 C89 C94 C93 0.2(13) . . . . ?
C90 C89 C94 C95 179.6(8) . . . . ?
C46 C47 C48 C49 0.5(13) . . . . ?
C46 C45 C44 C49 -0.2(13) . . . . ?
C29 C34 C35 O7 -17.7(9) . . . . ?
C29 C34 C35 C36 162.8(7) . . . . ?
C30 C31 C32 C33 0.2(14) . . . . ?
C55 C56 C57 C58 -1.7(15) . . . . ?
C55 C54 C53 C58 -1.1(17) . . . . ?
C55 C54 C53 C52 179.6(10) . . . . ?
